data_7210888
loop_
_publ_author_name
'Zhao, Wen'
'Han, Jie'
'Tian, Ge'
'Zhao, Xiao-Li'

_publ_section_title
;
 Ancillary ligand-assisted structural diversity of six new MOFs with
 5-(4-carboxybenzoylamino)-isophthalic acid: syntheses, crystal structures
 and photoluminescence properties
;
_journal_issue 37
_journal_name_full CrystEngComm
_journal_page_first 7522
_journal_paper_doi 10.1039/c3ce40858b
_journal_volume 15
_journal_year 2013
_chemical_formula_sum 'C26 H18 N5 Ni O8'
_chemical_formula_weight 587.16
_chemical_name_systematic
; 
 ? 
;
_space_group_IT_number 2
_symmetry_cell_setting triclinic
_symmetry_space_group_name_Hall '-P 1'
_symmetry_space_group_name_H-M 'P -1'
_atom_sites_solution_hydrogens geom
_atom_sites_solution_primary direct
_atom_sites_solution_secondary difmap
_audit_creation_method SHELXL-97
_cell_angle_alpha 80.3210(10)
_cell_angle_beta 81.0010(10)
_cell_angle_gamma 66.2780(10)
_cell_formula_units_Z 2
_cell_length_a 10.1907(4)
_cell_length_b 10.2746(4)
_cell_length_c 13.2039(6)
_cell_measurement_temperature 296(2)
_cell_volume 1241.64(9)
_computing_structure_refinement 'SHELXL-97 (Sheldrick, 2008)'
_computing_structure_solution 'SHELXS-97 (Sheldrick, 2008)'
_diffrn_ambient_temperature 296(2)
_diffrn_measured_fraction_theta_full 0.985
_diffrn_measured_fraction_theta_max 0.985
_diffrn_radiation_monochromator graphite
_diffrn_radiation_source 'fine-focus sealed tube'
_diffrn_radiation_type MoK\a
_diffrn_radiation_wavelength 0.71073
_diffrn_reflns_av_R_equivalents 0.0295
_diffrn_reflns_av_sigmaI/netI 0.0309
_diffrn_reflns_limit_h_max 12
_diffrn_reflns_limit_h_min -12
_diffrn_reflns_limit_k_max 11
_diffrn_reflns_limit_k_min -12
_diffrn_reflns_limit_l_max 15
_diffrn_reflns_limit_l_min -15
_diffrn_reflns_number 14465
_diffrn_reflns_theta_full 25.01
_diffrn_reflns_theta_max 25.01
_diffrn_reflns_theta_min 1.57
_exptl_absorpt_coefficient_mu 0.844
_exptl_absorpt_correction_T_max 0.9310
_exptl_absorpt_correction_T_min 0.9063
_exptl_absorpt_correction_type multi-scan
_exptl_absorpt_process_details sadabs
_exptl_crystal_colour purple
_exptl_crystal_density_diffrn 1.571
_exptl_crystal_density_method 'not measured'
_exptl_crystal_description block
_exptl_crystal_F_000 602
_exptl_crystal_size_max 0.12
_exptl_crystal_size_mid 0.10
_exptl_crystal_size_min 0.09
_refine_diff_density_max 1.813
_refine_diff_density_min -0.217
_refine_diff_density_rms 0.073
_refine_ls_extinction_method none
_refine_ls_goodness_of_fit_ref 1.068
_refine_ls_hydrogen_treatment constr
_refine_ls_matrix_type full
_refine_ls_number_parameters 358
_refine_ls_number_reflns 4324
_refine_ls_number_restraints 0
_refine_ls_restrained_S_all 1.068
_refine_ls_R_factor_all 0.0462
_refine_ls_R_factor_gt 0.0386
_refine_ls_shift/su_max 0.000
_refine_ls_shift/su_mean 0.000
_refine_ls_structure_factor_coef Fsqd
_refine_ls_weighting_details 'calc w=1/[\s^2^(Fo^2^)+(0.0538P)^2^+1.3587P] where P=(Fo^2^+2Fc^2^)/3'
_refine_ls_weighting_scheme calc
_refine_ls_wR_factor_gt 0.0988
_refine_ls_wR_factor_ref 0.1069
_reflns_number_gt 3771
_reflns_number_total 4324
_reflns_threshold_expression >2sigma(I)
_cod_data_source_file c3ce40858b.txt
_cod_data_source_block z
_cod_original_sg_symbol_H-M P-1
_cod_database_code 7210888

loop_
_symmetry_equiv_pos_as_xyz
'x, y, z'
'-x, -y, -z'

loop_
_atom_site_label
_atom_site_type_symbol
_atom_site_fract_x
_atom_site_fract_y
_atom_site_fract_z
_atom_site_U_iso_or_equiv
_atom_site_adp_type
_atom_site_occupancy
_atom_site_symmetry_multiplicity
_atom_site_calc_flag
_atom_site_refinement_flags
Ni1 Ni 0.95135(3) 0.26422(4) 0.56604(2) 0.01756(13) Uani 1 1 d .
O1 O 0.6345(2) 0.3368(2) 0.49879(16) 0.0322(5) Uani 1 1 d .
O2 O 0.80793(19) 0.1711(2) 0.58814(14) 0.0215(4) Uani 1 1 d .
O3 O 0.1475(2) 0.0882(2) 0.58476(16) 0.0258(5) Uani 1 1 d .
O4 O 0.1450(2) 0.3047(2) 0.54877(14) 0.0228(4) Uani 1 1 d .
O5 O 0.5863(3) -0.6598(3) 1.2298(2) 0.0554(7) Uani 1 1 d .
O6 O 0.6154(4) -0.5109(3) 1.31945(19) 0.0647(9) Uani 1 1 d .
H6B H 0.6199 -0.5744 1.3672 0.097 Uiso 1 1 calc R
O7 O 0.6846(3) -0.0647(3) 0.87996(18) 0.0440(6) Uani 1 1 d .
N1 N 0.5796(3) -0.1628(3) 0.7904(2) 0.0316(6) Uani 1 1 d .
N2 N 0.9775(2) 0.2568(3) 0.40699(17) 0.0221(5) Uani 1 1 d .
N3 N 0.9345(3) 0.2569(3) -0.26857(18) 0.0274(6) Uani 1 1 d .
N4 N 0.9367(3) 0.1962(3) 0.0551(2) 0.0382(7) Uani 1 1 d .
N5 N 0.9885(3) 0.2701(3) 0.08669(19) 0.0351(6) Uani 1 1 d .
C1 C 0.5902(3) 0.1389(3) 0.5935(2) 0.0203(6) Uani 1 1 d .
C2 C 0.6363(3) 0.0199(3) 0.6667(2) 0.0249(6) Uani 1 1 d .
H2A H 0.7282 -0.0133 0.6878 0.030 Uiso 1 1 calc R
C3 C 0.5439(3) -0.0490(3) 0.7080(2) 0.0259(6) Uani 1 1 d .
C4 C 0.4099(3) -0.0039(3) 0.6719(2) 0.0256(6) Uani 1 1 d .
H4A H 0.3505 -0.0535 0.6966 0.031 Uiso 1 1 calc R
C5 C 0.3647(3) 0.1151(3) 0.5993(2) 0.0215(6) Uani 1 1 d .
C6 C 0.4535(3) 0.1882(3) 0.5610(2) 0.0210(6) Uani 1 1 d .
H6A H 0.4218 0.2698 0.5139 0.025 Uiso 1 1 calc R
C7 C 0.6331(3) -0.2632(3) 0.9661(2) 0.0313(7) Uani 1 1 d .
C8 C 0.6144(4) -0.2219(4) 1.0629(3) 0.0412(8) Uani 1 1 d .
H8A H 0.6081 -0.1307 1.0693 0.049 Uiso 1 1 calc R
C9 C 0.6046(4) -0.3133(4) 1.1512(3) 0.0426(9) Uani 1 1 d .
H9A H 0.5905 -0.2835 1.2162 0.051 Uiso 1 1 calc R
C10 C 0.6164(3) -0.4503(3) 1.1412(2) 0.0330(7) Uani 1 1 d .
C11 C 0.6386(4) -0.4939(4) 1.0441(3) 0.0368(8) Uani 1 1 d .
H11A H 0.6480 -0.5861 1.0377 0.044 Uiso 1 1 calc R
C12 C 0.6468(4) -0.4015(4) 0.9567(2) 0.0351(7) Uani 1 1 d .
H12A H 0.6615 -0.4314 0.8917 0.042 Uiso 1 1 calc R
C13 C 0.6845(3) 0.2217(3) 0.55580(19) 0.0203(6) Uani 1 1 d .
C14 C 0.2128(3) 0.1705(3) 0.5738(2) 0.0197(6) Uani 1 1 d .
C15 C 0.6037(4) -0.5522(4) 1.2339(3) 0.0387(8) Uani 1 1 d .
C16 C 0.6371(3) -0.1547(3) 0.8755(2) 0.0314(7) Uani 1 1 d .
C17 C 0.9457(3) 0.1608(3) 0.3691(2) 0.0260(6) Uani 1 1 d .
H17A H 0.9215 0.0933 0.4154 0.031 Uiso 1 1 calc R
C18 C 0.9470(3) 0.1569(3) 0.2655(2) 0.0295(7) Uani 1 1 d .
H18A H 0.9224 0.0898 0.2424 0.035 Uiso 1 1 calc R
C19 C 0.9858(3) 0.2553(3) 0.1965(2) 0.0297(7) Uani 1 1 d .
C20 C 1.0251(4) 0.3509(4) 0.2341(2) 0.0365(8) Uani 1 1 d .
H20A H 1.0557 0.4153 0.1891 0.044 Uiso 1 1 calc R
C21 C 1.0181(4) 0.3490(4) 0.3390(2) 0.0328(7) Uani 1 1 d .
H21A H 1.0428 0.4148 0.3639 0.039 Uiso 1 1 calc R
C22 C 0.9403(4) 0.2168(4) -0.0556(2) 0.0336(7) Uani 1 1 d .
C23 C 0.8483(3) 0.1809(3) -0.09912(17) 0.0436(9) Uani 1 1 d .
H23A H 0.7871 0.1420 -0.0580 0.052 Uiso 1 1 calc R
C24 C 0.8476(3) 0.2034(3) -0.20542(17) 0.0390(8) Uani 1 1 d R
H24A H 0.7833 0.1804 -0.2344 0.047 Uiso 1 1 d R
C25 C 1.0239(4) 0.2905(4) -0.2239(2) 0.0387(8) Uani 1 1 d .
H25A H 1.0854 0.3278 -0.2662 0.046 Uiso 1 1 calc R
C26 C 1.0302(4) 0.2731(4) -0.1190(3) 0.0438(9) Uani 1 1 d .
H26A H 1.0938 0.2987 -0.0915 0.053 Uiso 1 1 calc R
O1W O 0.7927(2) 0.4683(2) 0.55295(16) 0.0284(5) Uani 1 1 d .

loop_
_atom_site_aniso_label
_atom_site_aniso_U_11
_atom_site_aniso_U_22
_atom_site_aniso_U_33
_atom_site_aniso_U_23
_atom_site_aniso_U_13
_atom_site_aniso_U_12
Ni1 0.01815(19) 0.0225(2) 0.01550(19) 0.00103(13) -0.00323(13) -0.01215(15)
O1 0.0319(11) 0.0343(13) 0.0346(12) 0.0169(10) -0.0133(9) -0.0217(10)
O2 0.0206(10) 0.0276(11) 0.0211(10) 0.0043(8) -0.0062(8) -0.0155(9)
O3 0.0225(10) 0.0257(11) 0.0344(11) 0.0031(9) -0.0063(9) -0.0162(9)
O4 0.0220(10) 0.0243(11) 0.0256(10) 0.0032(8) -0.0061(8) -0.0136(9)
O5 0.083(2) 0.0522(17) 0.0461(15) 0.0192(13) -0.0223(14) -0.0450(16)
O6 0.123(3) 0.0531(17) 0.0275(14) 0.0156(12) -0.0146(15) -0.0495(19)
O7 0.0583(16) 0.0461(15) 0.0366(13) 0.0109(11) -0.0121(11) -0.0327(13)
N1 0.0311(14) 0.0307(15) 0.0320(14) 0.0172(11) -0.0129(11) -0.0155(12)
N2 0.0254(12) 0.0260(13) 0.0190(12) 0.0003(10) -0.0029(10) -0.0151(11)
N3 0.0338(14) 0.0345(15) 0.0181(12) -0.0023(10) -0.0036(10) -0.0175(12)
N4 0.0493(17) 0.0477(18) 0.0194(13) -0.0044(12) -0.0049(12) -0.0201(15)
N5 0.0421(16) 0.0448(17) 0.0183(13) -0.0039(11) -0.0033(11) -0.0164(14)
C1 0.0226(14) 0.0255(15) 0.0170(13) 0.0014(11) -0.0019(11) -0.0152(12)
C2 0.0236(14) 0.0297(17) 0.0243(15) 0.0045(12) -0.0063(12) -0.0149(13)
C3 0.0245(14) 0.0260(16) 0.0278(15) 0.0071(12) -0.0063(12) -0.0131(13)
C4 0.0221(14) 0.0266(16) 0.0315(16) 0.0049(12) -0.0048(12) -0.0153(13)
C5 0.0199(13) 0.0243(15) 0.0231(14) -0.0002(11) -0.0043(11) -0.0117(12)
C6 0.0211(14) 0.0220(15) 0.0207(14) 0.0039(11) -0.0052(11) -0.0104(12)
C7 0.0278(16) 0.0314(18) 0.0291(17) 0.0101(13) -0.0063(13) -0.0096(14)
C8 0.054(2) 0.0280(19) 0.0379(19) 0.0050(14) -0.0055(16) -0.0155(17)
C9 0.060(2) 0.037(2) 0.0272(17) 0.0032(14) -0.0027(16) -0.0186(18)
C10 0.0332(17) 0.0318(18) 0.0303(17) 0.0084(13) -0.0068(13) -0.0123(14)
C11 0.0417(19) 0.0348(19) 0.0344(18) 0.0082(14) -0.0090(15) -0.0181(16)
C12 0.0383(18) 0.0343(19) 0.0295(17) 0.0040(14) -0.0068(14) -0.0124(15)
C13 0.0230(14) 0.0280(16) 0.0136(13) 0.0008(11) -0.0022(11) -0.0148(12)
C14 0.0206(13) 0.0251(16) 0.0169(13) 0.0003(11) -0.0018(10) -0.0134(12)
C15 0.0421(19) 0.040(2) 0.0325(18) 0.0132(15) -0.0090(15) -0.0192(17)
C16 0.0280(16) 0.0330(18) 0.0310(17) 0.0080(13) -0.0041(13) -0.0137(14)
C17 0.0309(16) 0.0306(17) 0.0208(14) -0.0023(12) 0.0004(12) -0.0176(14)
C18 0.0382(17) 0.0338(18) 0.0243(15) -0.0059(13) -0.0042(13) -0.0207(15)
C19 0.0332(16) 0.0371(18) 0.0186(14) -0.0020(13) -0.0018(12) -0.0140(14)
C20 0.056(2) 0.041(2) 0.0216(15) 0.0019(14) 0.0005(14) -0.0325(18)
C21 0.0486(19) 0.0389(19) 0.0233(15) -0.0022(13) -0.0018(14) -0.0310(17)
C22 0.0418(18) 0.0387(19) 0.0194(15) -0.0027(13) -0.0047(13) -0.0144(16)
C23 0.059(2) 0.064(3) 0.0229(16) -0.0065(16) 0.0029(15) -0.042(2)
C24 0.045(2) 0.062(2) 0.0245(16) -0.0079(15) -0.0027(14) -0.0343(19)
C25 0.046(2) 0.058(2) 0.0239(16) -0.0058(15) 0.0002(14) -0.0333(18)
C26 0.048(2) 0.071(3) 0.0259(17) -0.0098(17) -0.0038(15) -0.035(2)
O1W 0.0279(11) 0.0223(11) 0.0356(12) 0.0000(9) -0.0054(9) -0.0107(9)

loop_
_atom_type_symbol
_atom_type_description
_atom_type_scat_dispersion_real
_atom_type_scat_dispersion_imag
_atom_type_scat_source
C C 0.0033 0.0016 'International Tables Vol C Tables 4.2.6.8 and 6.1.1.4'
H H 0.0000 0.0000 'International Tables Vol C Tables 4.2.6.8 and 6.1.1.4'
N N 0.0061 0.0033 'International Tables Vol C Tables 4.2.6.8 and 6.1.1.4'
Ni Ni 0.3393 1.1124 'International Tables Vol C Tables 4.2.6.8 and 6.1.1.4'
O O 0.0106 0.0060 'International Tables Vol C Tables 4.2.6.8 and 6.1.1.4'

loop_
_geom_angle_atom_site_label_1
_geom_angle_atom_site_label_2
_geom_angle_atom_site_label_3
_geom_angle
_geom_angle_site_symmetry_1
_geom_angle_site_symmetry_3
O2 Ni1 O1W 92.86(8) . .
O2 Ni1 N2 92.19(8) . .
O1W Ni1 N2 92.22(9) . .
O2 Ni1 O3 102.57(7) . 1_655
O1W Ni1 O3 163.98(7) . 1_655
N2 Ni1 O3 91.50(9) . 1_655
O2 Ni1 O4 164.45(8) . 1_655
O1W Ni1 O4 102.67(8) . 1_655
N2 Ni1 O4 88.02(8) . 1_655
O3 Ni1 O4 61.89(7) 1_655 1_655
O2 Ni1 N3 87.23(8) . 1_556
O1W Ni1 N3 91.67(9) . 1_556
N2 Ni1 N3 176.09(10) . 1_556
O3 Ni1 N3 84.86(9) 1_655 1_556
O4 Ni1 N3 91.50(8) 1_655 1_556
O2 Ni1 C14 133.09(8) . 1_655
O1W Ni1 C14 133.66(8) . 1_655
N2 Ni1 C14 91.66(9) . 1_655
O3 Ni1 C14 30.59(8) 1_655 1_655
O4 Ni1 C14 31.42(8) 1_655 1_655
N3 Ni1 C14 85.92(9) 1_556 1_655
C13 O2 Ni1 127.00(17) . .
C14 O3 Ni1 90.44(17) . 1_455
C14 O4 Ni1 87.67(15) . 1_455
C15 O6 H6B 109.5 . .
C16 N1 C3 121.8(3) . .
C21 N2 C17 117.4(2) . .
C21 N2 Ni1 122.90(19) . .
C17 N2 Ni1 119.65(18) . .
C25 N3 C24 116.5(2) . .
C25 N3 Ni1 120.7(2) . 1_554
C24 N3 Ni1 122.36(17) . 1_554
N5 N4 C22 111.9(3) . .
N4 N5 C19 114.3(3) . .
C6 C1 C2 120.5(2) . .
C6 C1 C13 119.8(2) . .
C2 C1 C13 119.6(2) . .
C3 C2 C1 119.5(3) . .
C3 C2 H2A 120.3 . .
C1 C2 H2A 120.3 . .
C4 C3 C2 120.0(3) . .
C4 C3 N1 117.9(2) . .
C2 C3 N1 122.1(3) . .
C5 C4 C3 120.0(3) . .
C5 C4 H4A 120.0 . .
C3 C4 H4A 120.0 . .
C6 C5 C4 120.3(2) . .
C6 C5 C14 121.6(2) . .
C4 C5 C14 117.7(2) . .
C5 C6 C1 119.6(3) . .
C5 C6 H6A 120.2 . .
C1 C6 H6A 120.2 . .
C8 C7 C12 119.2(3) . .
C8 C7 C16 117.3(3) . .
C12 C7 C16 123.5(3) . .
C7 C8 C9 121.4(3) . .
C7 C8 H8A 119.3 . .
C9 C8 H8A 119.3 . .
C8 C9 C10 119.0(3) . .
C8 C9 H9A 120.5 . .
C10 C9 H9A 120.5 . .
C11 C10 C9 120.0(3) . .
C11 C10 C15 118.8(3) . .
C9 C10 C15 121.2(3) . .
C12 C11 C10 120.5(3) . .
C12 C11 H11A 119.8 . .
C10 C11 H11A 119.8 . .
C11 C12 C7 119.9(3) . .
C11 C12 H12A 120.0 . .
C7 C12 H12A 120.0 . .
O1 C13 O2 124.8(2) . .
O1 C13 C1 118.4(2) . .
O2 C13 C1 116.7(2) . .
O3 C14 O4 119.6(2) . .
O3 C14 C5 120.2(2) . .
O4 C14 C5 120.0(2) . .
O3 C14 Ni1 58.98(14) . 1_455
O4 C14 Ni1 60.91(13) . 1_455
C5 C14 Ni1 169.43(19) . 1_455
O5 C15 O6 124.2(3) . .
O5 C15 C10 123.6(3) . .
O6 C15 C10 112.2(3) . .
O7 C16 N1 123.7(3) . .
O7 C16 C7 121.3(3) . .
N1 C16 C7 115.0(3) . .
N2 C17 C18 123.5(3) . .
N2 C17 H17A 118.2 . .
C18 C17 H17A 118.2 . .
C17 C18 C19 118.3(3) . .
C17 C18 H18A 120.8 . .
C19 C18 H18A 120.8 . .
C18 C19 C20 118.9(3) . .
C18 C19 N5 126.0(3) . .
C20 C19 N5 115.1(3) . .
C21 C20 C19 118.9(3) . .
C21 C20 H20A 120.5 . .
C19 C20 H20A 120.5 . .
N2 C21 C20 122.9(3) . .
N2 C21 H21A 118.6 . .
C20 C21 H21A 118.6 . .
C23 C22 C26 118.9(3) . .
C23 C22 N4 118.1(3) . .
C26 C22 N4 123.1(3) . .
C22 C23 C24 118.90(16) . .
C22 C23 H23A 120.6 . .
C24 C23 H23A 120.6 . .
N3 C24 C23 123.31(14) . .
N3 C24 H24A 118.3 . .
C23 C24 H24A 118.4 . .
N3 C25 C26 123.9(3) . .
N3 C25 H25A 118.1 . .
C26 C25 H25A 118.1 . .
C25 C26 C22 118.6(3) . .
C25 C26 H26A 120.7 . .
C22 C26 H26A 120.7 . .

loop_
_geom_bond_atom_site_label_1
_geom_bond_atom_site_label_2
_geom_bond_distance
_geom_bond_site_symmetry_2
Ni1 O2 2.0083(18) .
Ni1 O1W 2.069(2) .
Ni1 N2 2.086(2) .
Ni1 O3 2.103(2) 1_655
Ni1 O4 2.1465(18) 1_655
Ni1 N3 2.154(2) 1_556
Ni1 C14 2.454(3) 1_655
O1 C13 1.249(3) .
O2 C13 1.265(3) .
O3 C14 1.249(3) .
O3 Ni1 2.103(2) 1_455
O4 C14 1.280(3) .
O4 Ni1 2.1465(18) 1_455
O5 C15 1.199(4) .
O6 C15 1.309(4) .
O6 H6B 0.8200 .
O7 C16 1.216(4) .
N1 C16 1.374(4) .
N1 C3 1.427(4) .
N2 C21 1.337(4) .
N2 C17 1.343(4) .
N3 C25 1.337(4) .
N3 C24 1.337(3) .
N3 Ni1 2.154(2) 1_554
N4 N5 1.236(4) .
N4 C22 1.438(4) .
N5 C19 1.429(4) .
C1 C6 1.388(4) .
C1 C2 1.390(4) .
C1 C13 1.504(4) .
C2 C3 1.389(4) .
C2 H2A 0.9300 .
C3 C4 1.388(4) .
C4 C5 1.385(4) .
C4 H4A 0.9300 .
C5 C6 1.383(4) .
C5 C14 1.492(4) .
C6 H6A 0.9300 .
C7 C8 1.375(5) .
C7 C12 1.396(5) .
C7 C16 1.499(4) .
C8 C9 1.387(5) .
C8 H8A 0.9300 .
C9 C10 1.391(5) .
C9 H9A 0.9300 .
C10 C11 1.385(5) .
C10 C15 1.496(4) .
C11 C12 1.380(4) .
C11 H11A 0.9300 .
C12 H12A 0.9300 .
C14 Ni1 2.454(3) 1_455
C17 C18 1.372(4) .
C17 H17A 0.9300 .
C18 C19 1.381(4) .
C18 H18A 0.9300 .
C19 C20 1.384(4) .
C20 C21 1.374(4) .
C20 H20A 0.9300 .
C21 H21A 0.9300 .
C22 C23 1.366(4) .
C22 C26 1.378(5) .
C23 C24 1.3842 .
C23 H23A 0.9300 .
C24 H24A 0.9301 .
C25 C26 1.374(5) .
C25 H25A 0.9300 .
C26 H26A 0.9300 .

loop_
_geom_torsion_atom_site_label_1
_geom_torsion_atom_site_label_2
_geom_torsion_atom_site_label_3
_geom_torsion_atom_site_label_4
_geom_torsion
_geom_torsion_site_symmetry_1
_geom_torsion_site_symmetry_4
O1W Ni1 O2 C13 27.5(2) . .
N2 Ni1 O2 C13 -64.9(2) . .
O3 Ni1 O2 C13 -156.9(2) 1_655 .
O4 Ni1 O2 C13 -155.3(3) 1_655 .
N3 Ni1 O2 C13 119.0(2) 1_556 .
C14 Ni1 O2 C13 -159.2(2) 1_655 .
O2 Ni1 N2 C21 153.7(2) . .
O1W Ni1 N2 C21 60.7(2) . .
O3 Ni1 N2 C21 -103.7(2) 1_655 .
O4 Ni1 N2 C21 -41.9(2) 1_655 .
N3 Ni1 N2 C21 -124.8(12) 1_556 .
C14 Ni1 N2 C21 -73.1(2) 1_655 .
O2 Ni1 N2 C17 -22.8(2) . .
O1W Ni1 N2 C17 -115.8(2) . .
O3 Ni1 N2 C17 79.8(2) 1_655 .
O4 Ni1 N2 C17 141.6(2) 1_655 .
N3 Ni1 N2 C17 58.7(13) 1_556 .
C14 Ni1 N2 C17 110.4(2) 1_655 .
C22 N4 N5 C19 179.2(3) . .
C6 C1 C2 C3 -0.5(4) . .
C13 C1 C2 C3 174.4(3) . .
C1 C2 C3 C4 3.6(5) . .
C1 C2 C3 N1 -173.8(3) . .
C16 N1 C3 C4 -132.4(3) . .
C16 N1 C3 C2 45.1(4) . .
C2 C3 C4 C5 -3.9(5) . .
N1 C3 C4 C5 173.6(3) . .
C3 C4 C5 C6 1.1(4) . .
C3 C4 C5 C14 -172.0(3) . .
C4 C5 C6 C1 2.0(4) . .
C14 C5 C6 C1 174.8(3) . .
C2 C1 C6 C5 -2.3(4) . .
C13 C1 C6 C5 -177.2(2) . .
C12 C7 C8 C9 -1.9(5) . .
C16 C7 C8 C9 177.9(3) . .
C7 C8 C9 C10 1.0(6) . .
C8 C9 C10 C11 0.5(5) . .
C8 C9 C10 C15 -178.8(3) . .
C9 C10 C11 C12 -1.1(5) . .
C15 C10 C11 C12 178.2(3) . .
C10 C11 C12 C7 0.2(5) . .
C8 C7 C12 C11 1.3(5) . .
C16 C7 C12 C11 -178.5(3) . .
Ni1 O2 C13 O1 4.3(4) . .
Ni1 O2 C13 C1 -172.82(17) . .
C6 C1 C13 O1 2.7(4) . .
C2 C1 C13 O1 -172.3(3) . .
C6 C1 C13 O2 -180.0(2) . .
C2 C1 C13 O2 5.1(4) . .
Ni1 O3 C14 O4 -6.4(3) 1_455 .
Ni1 O3 C14 C5 167.8(2) 1_455 .
Ni1 O4 C14 O3 6.3(2) 1_455 .
Ni1 O4 C14 C5 -167.9(2) 1_455 .
C6 C5 C14 O3 160.7(3) . .
C4 C5 C14 O3 -26.4(4) . .
C6 C5 C14 O4 -25.1(4) . .
C4 C5 C14 O4 147.8(3) . .
C6 C5 C14 Ni1 -117.0(10) . 1_455
C4 C5 C14 Ni1 55.9(12) . 1_455
C11 C10 C15 O5 -13.6(5) . .
C9 C10 C15 O5 165.7(4) . .
C11 C10 C15 O6 165.7(3) . .
C9 C10 C15 O6 -15.0(5) . .
C3 N1 C16 O7 -13.1(5) . .
C3 N1 C16 C7 164.9(3) . .
C8 C7 C16 O7 31.6(5) . .
C12 C7 C16 O7 -148.6(3) . .
C8 C7 C16 N1 -146.4(3) . .
C12 C7 C16 N1 33.3(4) . .
C21 N2 C17 C18 -2.9(4) . .
Ni1 N2 C17 C18 173.8(2) . .
N2 C17 C18 C19 1.3(5) . .
C17 C18 C19 C20 1.6(5) . .
C17 C18 C19 N5 -177.8(3) . .
N4 N5 C19 C18 7.8(5) . .
N4 N5 C19 C20 -171.6(3) . .
C18 C19 C20 C21 -2.9(5) . .
N5 C19 C20 C21 176.6(3) . .
C17 N2 C21 C20 1.5(5) . .
Ni1 N2 C21 C20 -175.1(3) . .
C19 C20 C21 N2 1.3(5) . .
N5 N4 C22 C23 -159.2(3) . .
N5 N4 C22 C26 19.6(5) . .
C26 C22 C23 C24 -0.5(4) . .
N4 C22 C23 C24 178.4(2) . .
C25 N3 C24 C23 -0.8(3) . .
Ni1 N3 C24 C23 171.56(8) 1_554 .
C22 C23 C24 N3 1.1(2) . .
C24 N3 C25 C26 0.0(5) . .
Ni1 N3 C25 C26 -172.5(3) 1_554 .
N3 C25 C26 C22 0.5(6) . .
C23 C22 C26 C25 -0.2(5) . .
N4 C22 C26 C25 -179.0(3) . .
